data_7029796
loop_
_publ_author_name
'Zhang, Lei'
'Kuang, Xiaofei'
'Wu, Xiaoyuan'
'Yang, Wenbin'
'Lu, Canzhong'

_publ_section_title
;
 Supramolecular interactions induced hinge-like motion of a metal-organic
 framework accompanied by anisotropic thermal expansion.
;
_journal_issue 19
_journal_name_full 'Dalton transactions (Cambridge, England : 2003)'
_journal_page_first 7146
_journal_page_last 7152
_journal_paper_doi 10.1039/c3dt53580k
_journal_volume 43
_journal_year 2014
_chemical_formula_sum 'C72 H51 Ag4 Mo8 N24 O27.5'
_chemical_formula_weight 2891.37
_chemical_name_systematic
; 
 ? 
;
_space_group_IT_number 15
_symmetry_cell_setting monoclinic
_symmetry_space_group_name_Hall '-C 2yc'
_symmetry_space_group_name_H-M 'C 1 2/c 1'
_atom_sites_solution_hydrogens geom
_atom_sites_solution_primary direct
_atom_sites_solution_secondary difmap
_audit_creation_method SHELXL-97
_cell_angle_alpha 90.00
_cell_angle_beta 115.351(5)
_cell_angle_gamma 90.00
_cell_formula_units_Z 4
_cell_length_a 21.9777(6)
_cell_length_b 16.6111(6)
_cell_length_c 25.6344(9)
_cell_measurement_reflns_used 15647
_cell_measurement_temperature 340.01(10)
_cell_measurement_theta_max 29.5180
_cell_measurement_theta_min 3.1940
_cell_volume 8457.2(6)
_computing_structure_refinement 'SHELXL-97 (Sheldrick, 1997)'
_computing_structure_solution 'SHELXS-97 (Sheldrick, 1990)'
_diffrn_ambient_temperature 340.01(10)
_diffrn_detector_area_resol_mean 10.3503
_diffrn_measured_fraction_theta_full 0.972
_diffrn_measured_fraction_theta_max 0.972
_diffrn_measurement_device_type 'SuperNova, Dual, Cu at zero, Atlas'
_diffrn_measurement_method '\w scans'
_diffrn_radiation_monochromator mirror
_diffrn_radiation_source 'SuperNova (Mo) X-ray Source'
_diffrn_radiation_type MoK\a
_diffrn_radiation_wavelength 0.71073
_diffrn_reflns_av_R_equivalents 0.0343
_diffrn_reflns_av_sigmaI/netI 0.0438
_diffrn_reflns_limit_h_max 21
_diffrn_reflns_limit_h_min -26
_diffrn_reflns_limit_k_max 18
_diffrn_reflns_limit_k_min -19
_diffrn_reflns_limit_l_max 24
_diffrn_reflns_limit_l_min -30
_diffrn_reflns_number 19666
_diffrn_reflns_theta_full 25.00
_diffrn_reflns_theta_max 25.00
_diffrn_reflns_theta_min 3.07
_exptl_absorpt_coefficient_mu 2.141
_exptl_absorpt_correction_T_max 1.00000
_exptl_absorpt_correction_T_min 0.75936
_exptl_absorpt_correction_type multi-scan
_exptl_crystal_colour kermesinus
_exptl_crystal_density_diffrn 2.271
_exptl_crystal_density_method 'not measured'
_exptl_crystal_description block-like
_exptl_crystal_F_000 5580
_exptl_crystal_size_max 0.32
_exptl_crystal_size_mid 0.12
_exptl_crystal_size_min 0.08
_refine_diff_density_max 1.177
_refine_diff_density_min -1.434
_refine_diff_density_rms 0.115
_refine_ls_extinction_method none
_refine_ls_goodness_of_fit_ref 1.048
_refine_ls_hydrogen_treatment constr
_refine_ls_matrix_type full
_refine_ls_number_parameters 623
_refine_ls_number_reflns 7249
_refine_ls_number_restraints 0
_refine_ls_restrained_S_all 1.048
_refine_ls_R_factor_all 0.0429
_refine_ls_R_factor_gt 0.0353
_refine_ls_shift/su_max 0.001
_refine_ls_shift/su_mean 0.000
_refine_ls_structure_factor_coef Fsqd
_refine_ls_weighting_details 'calc w=1/[\s^2^(Fo^2^)+(0.0434P)^2^+13.5429P] where P=(Fo^2^+2Fc^2^)/3'
_refine_ls_weighting_scheme calc
_refine_ls_wR_factor_gt 0.0879
_refine_ls_wR_factor_ref 0.0948
_reflns_number_gt 6188
_reflns_number_total 7249
_reflns_threshold_expression >2sigma(I)
_cod_data_source_file c3dt53580k2.cif
_cod_data_source_block A_340K
_cod_depositor_comments
;Adding full bibliography for
 ./tmp-cod-update-bibliographies-12899/cifs/7029796.cif.
;
_cod_original_cell_volume 8457.2(5)
_cod_original_sg_symbol_H-M C2/c
_cod_original_formula_sum 'C72 H51 Ag4 Mo8 N24 O27.50'
_cod_database_code 7029796

loop_
_symmetry_equiv_pos_as_xyz
'x, y, z'
'-x, y, -z+1/2'
'x+1/2, y+1/2, z'
'-x+1/2, y+1/2, -z+1/2'
'-x, -y, -z'
'x, -y, z-1/2'
'-x+1/2, -y+1/2, -z'
'x+1/2, -y+1/2, z-1/2'

loop_
_atom_site_label
_atom_site_type_symbol
_atom_site_fract_x
_atom_site_fract_y
_atom_site_fract_z
_atom_site_U_iso_or_equiv
_atom_site_adp_type
_atom_site_occupancy
_atom_site_symmetry_multiplicity
_atom_site_calc_flag
_atom_site_refinement_flags
Ag1 Ag -0.22614(2) 0.20904(3) -0.631791(18) 0.04301(13) Uani 1 1 d .
Ag2 Ag 0.29517(2) 0.50170(3) -0.132346(18) 0.04947(14) Uani 1 1 d .
C12 C 0.1534(2) 0.7199(3) 0.0011(2) 0.0246(10) Uani 1 1 d .
C15 C -0.0770(2) 0.9002(3) -0.1075(2) 0.0307(11) Uani 1 1 d .
H15A H -0.0967 0.9050 -0.1475 0.037 Uiso 1 1 calc R
C19 C 0.1281(2) 0.5071(3) -0.4976(2) 0.0252(10) Uani 1 1 d .
C21 C 0.1279(2) 0.5617(3) -0.5889(2) 0.0358(12) Uani 1 1 d .
H21A H 0.0854 0.5397 -0.6101 0.043 Uiso 1 1 calc R
C24 C -0.0969(2) 0.3169(3) -0.6109(2) 0.0355(12) Uani 1 1 d .
H24A H -0.1153 0.3111 -0.6509 0.043 Uiso 1 1 calc R
C26 C 0.0753(2) 0.8014(3) 0.0070(2) 0.0259(10) Uani 1 1 d .
C28 C -0.0177(2) 0.8875(3) 0.0095(2) 0.0362(12) Uani 1 1 d .
H28A H 0.0016 0.8848 0.0495 0.043 Uiso 1 1 calc R
C29 C 0.1598(2) 0.5527(3) -0.5298(2) 0.0276(10) Uani 1 1 d .
C31 C 0.2431(2) 0.6337(3) -0.0037(2) 0.0311(11) Uani 1 1 d .
H31A H 0.2637 0.6332 0.0365 0.037 Uiso 1 1 calc R
C32 C 0.2229(2) 0.5861(3) -0.5007(2) 0.0348(12) Uani 1 1 d .
H32A H 0.2457 0.5813 -0.4608 0.042 Uiso 1 1 calc R
C33 C 0.1581(2) 0.4857(3) -0.3486(2) 0.0304(11) Uani 1 1 d .
C36 C 0.1276(2) 0.4760(3) -0.4122(2) 0.0271(10) Uani 1 1 d .
C37 C 0.2716(2) 0.5928(3) -0.0347(2) 0.0327(11) Uani 1 1 d .
H37A H 0.3118 0.5654 -0.0144 0.039 Uiso 1 1 calc R
C38 C -0.0391(2) 0.3613(3) -0.5845(2) 0.0325(11) Uani 1 1 d .
H38A H -0.0188 0.3839 -0.6062 0.039 Uiso 1 1 calc R
C39 C 0.1838(2) 0.6755(3) -0.03319(19) 0.0246(10) Uani 1 1 d .
C40 C 0.1904(2) 0.7426(3) 0.1520(2) 0.0329(11) Uani 1 1 d .
C41 C -0.0428(2) 0.3341(3) -0.4946(2) 0.0303(11) Uani 1 1 d .
H41A H -0.0250 0.3375 -0.4546 0.036 Uiso 1 1 calc R
C42 C 0.2527(3) 0.7074(4) 0.1810(2) 0.0429(14) Uani 1 1 d .
H42A H 0.2767 0.6897 0.1608 0.051 Uiso 1 1 calc R
C43 C 0.2514(3) 0.6266(4) -0.5312(2) 0.0423(13) Uani 1 1 d .
H43A H 0.2937 0.6493 -0.5109 0.051 Uiso 1 1 calc R
C44 C 0.0501(2) 0.4229(3) -0.4946(2) 0.0267(10) Uani 1 1 d .
C45 C -0.0176(2) 0.8577(3) -0.0814(2) 0.0297(11) Uani 1 1 d .
H45A H 0.0019 0.8344 -0.1036 0.036 Uiso 1 1 calc R
C46 C 0.1584(2) 0.7522(3) 0.0880(2) 0.0296(11) Uani 1 1 d .
C47 C 0.2795(3) 0.6985(4) 0.2404(2) 0.0463(14) Uani 1 1 d .
H47A H 0.3215 0.6744 0.2595 0.056 Uiso 1 1 calc R
C48 C 0.1867(3) 0.7575(4) 0.2428(2) 0.0462(14) Uani 1 1 d .
H48A H 0.1638 0.7754 0.2638 0.055 Uiso 1 1 calc R
C49 C 0.1563(3) 0.7675(3) 0.1837(2) 0.0421(13) Uani 1 1 d .
H49A H 0.1138 0.7907 0.1655 0.050 Uiso 1 1 calc R
C50 C 0.1605(3) 0.6043(3) -0.6160(2) 0.0397(13) Uani 1 1 d .
H50A H 0.1383 0.6117 -0.6557 0.048 Uiso 1 1 calc R
C51 C 0.2118(3) 0.5373(3) -0.3220(2) 0.0396(13) Uani 1 1 d .
H51A H 0.2278 0.5677 -0.3439 0.047 Uiso 1 1 calc R
C52 C -0.1010(2) 0.2910(3) -0.5254(2) 0.0319(11) Uani 1 1 d .
H52A H -0.1224 0.2673 -0.5049 0.038 Uiso 1 1 calc R
C53 C 0.2413(3) 0.5434(4) -0.2628(2) 0.0475(14) Uani 1 1 d .
H53A H 0.2772 0.5788 -0.2455 0.057 Uiso 1 1 calc R
C54 C 0.0127(2) 0.8500(3) -0.0221(2) 0.0271(10) Uani 1 1 d .
C55 C -0.0110(2) 0.3724(3) -0.5249(2) 0.0270(10) Uani 1 1 d .
C56 C 0.1554(2) 0.6749(3) -0.0926(2) 0.0365(12) Uani 1 1 d .
H56A H 0.1161 0.7035 -0.1138 0.044 Uiso 1 1 calc R
C57 C -0.0778(3) 0.9291(3) -0.0206(2) 0.0386(13) Uani 1 1 d .
H57A H -0.0979 0.9541 0.0005 0.046 Uiso 1 1 calc R
C58 C 0.1337(3) 0.4452(3) -0.3147(2) 0.0413(13) Uani 1 1 d .
H58A H 0.0956 0.4130 -0.3313 0.050 Uiso 1 1 calc R
C59 C 0.1672(3) 0.4536(4) -0.2557(2) 0.0527(16) Uani 1 1 d .
H59A H 0.1511 0.4246 -0.2332 0.063 Uiso 1 1 calc R
C60 C 0.1863(3) 0.6310(3) -0.1202(2) 0.0398(13) Uani 1 1 d .
H60A H 0.1657 0.6293 -0.1603 0.048 Uiso 1 1 calc R
N1 N -0.12838(19) 0.2813(2) -0.58232(18) 0.0309(9) Uani 1 1 d .
N2 N 0.2220(2) 0.6351(2) -0.58817(18) 0.0335(9) Uani 1 1 d .
N3 N 0.2208(2) 0.5003(3) -0.22868(19) 0.0434(11) Uani 1 1 d .
N4 N 0.07450(19) 0.4607(2) -0.52713(17) 0.0294(9) Uani 1 1 d .
N5 N 0.15623(19) 0.5175(2) -0.44071(17) 0.0301(9) Uani 1 1 d .
N6 N 0.07486(19) 0.4271(2) -0.43713(17) 0.0299(9) Uani 1 1 d .
N7 N 0.2442(2) 0.5905(3) -0.09255(18) 0.0354(10) Uani 1 1 d .
N8 N 0.2468(2) 0.7234(3) 0.27139(19) 0.0435(11) Uani 1 1 d .
N9 N -0.1078(2) 0.9350(2) -0.07791(18) 0.0339(10) Uani 1 1 d .
N10 N 0.09769(18) 0.7607(2) -0.02689(17) 0.0279(9) Uani 1 1 d .
N11 N 0.18629(19) 0.7126(2) 0.05876(17) 0.0301(9) Uani 1 1 d .
N12 N 0.1039(2) 0.7989(3) 0.06457(18) 0.0337(10) Uani 1 1 d .
Mo1 Mo -0.5000 0.21525(5) -0.7500 0.0515(2) Uani 1 2 d S
Mo2 Mo -0.38803(2) 0.33959(3) -0.639537(18) 0.02966(12) Uani 1 1 d .
Mo3 Mo -0.38326(2) 0.54054(3) -0.643367(18) 0.03090(12) Uani 1 1 d .
Mo4 Mo -0.5000 0.65197(5) -0.7500 0.04327(18) Uani 1 2 d S
Mo5 Mo -0.44883(2) 0.44352(2) -0.791075(18) 0.02803(12) Uani 1 1 d .
O1 O -0.5188(3) 0.1538(4) -0.7057(4) 0.144(3) Uani 1 1 d .
O2 O -0.42162(19) 0.2660(2) -0.70638(17) 0.0487(10) Uani 1 1 d .
O3 O -0.30687(19) 0.3333(3) -0.63044(18) 0.0534(10) Uani 1 1 d .
O4 O -0.3901(2) 0.2778(3) -0.58741(19) 0.0625(12) Uani 1 1 d .
O5 O -0.39013(18) 0.4403(2) -0.60722(16) 0.0440(9) Uani 1 1 d .
O6 O -0.4112(2) 0.4361(2) -0.71476(17) 0.0528(10) Uani 1 1 d .
O7 O -0.49670(19) 0.3560(2) -0.82210(19) 0.0544(11) Uani 1 1 d .
O8 O -0.3903(2) 0.4492(2) -0.8175(2) 0.0556(12) Uani 1 1 d .
O9 O -0.3002(2) 0.5377(3) -0.6292(2) 0.0605(12) Uani 1 1 d .
O10 O -0.38554(19) 0.6045(3) -0.59358(19) 0.0600(12) Uani 1 1 d .
O11 O -0.41298(18) 0.6074(2) -0.71181(17) 0.0491(10) Uani 1 1 d .
O12 O -0.50085(17) 0.5318(2) -0.81476(18) 0.0473(9) Uani 1 1 d .
O13 O -0.5086(2) 0.7128(3) -0.7010(2) 0.0712(13) Uani 1 1 d .
O14 O -0.5777(9) 0.8649(10) -0.7320(6) 0.156(7) Uani 0.50 1 d P
H14A H -0.5575 0.8199 -0.7230 0.188 Uiso 0.50 1 d PR
H14B H -0.5490 0.9009 -0.7294 0.188 Uiso 0.50 1 d PR
O15 O -0.4835(18) 0.9842(17) -0.7218(14) 0.164(17) Uani 0.25 1 d P
H15B H -0.4960 1.0307 -0.7165 0.197 Uiso 0.25 1 d PR
H15C H -0.5133 0.9502 -0.7237 0.197 Uiso 0.25 1 d PR

loop_
_atom_site_aniso_label
_atom_site_aniso_U_11
_atom_site_aniso_U_22
_atom_site_aniso_U_33
_atom_site_aniso_U_23
_atom_site_aniso_U_13
_atom_site_aniso_U_12
Ag1 0.0389(2) 0.0580(3) 0.0319(2) 0.0041(2) 0.01496(19) -0.01354(19)
Ag2 0.0453(2) 0.0662(3) 0.0310(2) 0.0014(2) 0.0107(2) 0.0239(2)
C12 0.027(2) 0.023(2) 0.026(2) 0.000(2) 0.012(2) -0.0023(19)
C15 0.032(2) 0.029(3) 0.029(3) 0.004(2) 0.012(2) 0.002(2)
C19 0.024(2) 0.026(3) 0.027(3) 0.001(2) 0.013(2) 0.0012(19)
C21 0.033(3) 0.046(3) 0.026(3) -0.003(2) 0.011(2) -0.010(2)
C24 0.032(3) 0.040(3) 0.030(3) 0.001(2) 0.009(2) -0.005(2)
C26 0.026(2) 0.023(3) 0.029(3) -0.002(2) 0.012(2) -0.0041(19)
C28 0.038(3) 0.040(3) 0.028(3) 0.000(2) 0.012(2) 0.008(2)
C29 0.027(2) 0.031(3) 0.025(3) 0.003(2) 0.012(2) 0.002(2)
C31 0.032(2) 0.034(3) 0.024(3) -0.001(2) 0.010(2) 0.003(2)
C32 0.028(2) 0.047(3) 0.023(3) 0.000(2) 0.005(2) -0.011(2)
C33 0.026(2) 0.034(3) 0.028(3) 0.005(2) 0.009(2) 0.002(2)
C36 0.023(2) 0.030(3) 0.028(3) 0.001(2) 0.010(2) 0.002(2)
C37 0.029(2) 0.033(3) 0.035(3) 0.002(2) 0.012(2) 0.011(2)
C38 0.033(2) 0.030(3) 0.035(3) 0.004(2) 0.015(2) -0.003(2)
C39 0.024(2) 0.027(2) 0.024(2) 0.003(2) 0.011(2) 0.0031(19)
C40 0.036(3) 0.038(3) 0.024(3) 0.005(2) 0.012(2) 0.005(2)
C41 0.030(2) 0.035(3) 0.028(3) 0.001(2) 0.013(2) -0.002(2)
C42 0.039(3) 0.066(4) 0.030(3) 0.008(3) 0.019(3) 0.014(3)
C43 0.030(2) 0.058(4) 0.036(3) 0.005(3) 0.011(2) -0.011(3)
C44 0.024(2) 0.025(3) 0.032(3) 0.003(2) 0.013(2) 0.0034(19)
C45 0.030(2) 0.035(3) 0.029(3) 0.004(2) 0.017(2) 0.004(2)
C46 0.033(2) 0.032(3) 0.024(3) 0.002(2) 0.011(2) 0.001(2)
C47 0.043(3) 0.064(4) 0.031(3) 0.012(3) 0.016(3) 0.013(3)
C48 0.058(4) 0.052(4) 0.034(3) -0.003(3) 0.024(3) 0.009(3)
C49 0.047(3) 0.046(3) 0.037(3) 0.000(3) 0.021(3) 0.014(3)
C50 0.039(3) 0.055(4) 0.026(3) -0.002(3) 0.014(2) -0.006(3)
C51 0.036(3) 0.052(3) 0.030(3) 0.002(3) 0.013(2) -0.011(3)
C52 0.033(3) 0.032(3) 0.033(3) -0.002(2) 0.017(2) -0.006(2)
C53 0.041(3) 0.057(4) 0.033(3) -0.004(3) 0.005(3) -0.012(3)
C54 0.031(2) 0.020(2) 0.035(3) 0.001(2) 0.018(2) -0.0017(19)
C55 0.027(2) 0.023(2) 0.030(3) 0.000(2) 0.011(2) 0.0014(19)
C56 0.034(3) 0.045(3) 0.028(3) 0.005(2) 0.011(2) 0.012(2)
C57 0.038(3) 0.042(3) 0.040(3) 0.005(2) 0.021(3) 0.016(2)
C58 0.041(3) 0.050(3) 0.033(3) 0.004(3) 0.016(3) -0.013(3)
C59 0.055(4) 0.071(4) 0.031(3) 0.006(3) 0.018(3) -0.012(3)
C60 0.043(3) 0.051(3) 0.024(3) -0.001(2) 0.013(2) 0.008(3)
N1 0.029(2) 0.031(2) 0.033(2) -0.0016(19) 0.0139(19) -0.0051(18)
N2 0.036(2) 0.035(2) 0.033(2) 0.0029(19) 0.018(2) -0.0070(19)
N3 0.044(3) 0.057(3) 0.026(2) -0.003(2) 0.012(2) -0.003(2)
N4 0.029(2) 0.033(2) 0.026(2) -0.0016(18) 0.0121(18) -0.0028(18)
N5 0.0268(19) 0.037(2) 0.024(2) 0.0028(18) 0.0088(18) -0.0018(18)
N6 0.030(2) 0.033(2) 0.027(2) 0.0006(18) 0.0120(19) -0.0044(18)
N7 0.034(2) 0.042(3) 0.030(2) -0.007(2) 0.014(2) 0.004(2)
N8 0.051(3) 0.053(3) 0.026(2) 0.002(2) 0.017(2) -0.001(2)
N9 0.031(2) 0.036(3) 0.032(2) 0.0045(19) 0.011(2) 0.0068(18)
N10 0.0273(19) 0.028(2) 0.027(2) -0.0017(18) 0.0103(18) -0.0017(17)
N11 0.033(2) 0.034(2) 0.025(2) 0.0014(18) 0.0142(19) 0.0067(18)
N12 0.033(2) 0.040(3) 0.029(2) 0.0018(19) 0.0135(19) 0.0101(19)
Mo1 0.0261(3) 0.0502(5) 0.0666(5) 0.000 0.0086(3) 0.000
Mo2 0.0304(2) 0.0330(3) 0.0224(2) 0.00211(18) 0.00826(19) 0.00126(18)
Mo3 0.0276(2) 0.0308(3) 0.0282(2) -0.00634(19) 0.00614(19) -0.00426(18)
Mo4 0.0398(4) 0.0532(5) 0.0318(4) 0.000 0.0107(3) 0.000
Mo5 0.0298(2) 0.0291(2) 0.0272(2) 0.00257(18) 0.01411(19) 0.00236(17)
O1 0.075(4) 0.124(6) 0.197(8) 0.104(6) 0.024(5) -0.014(4)
O2 0.054(2) 0.046(2) 0.044(2) -0.0023(19) 0.019(2) 0.0016(19)
O3 0.045(2) 0.063(3) 0.052(3) -0.005(2) 0.020(2) 0.008(2)
O4 0.070(3) 0.072(3) 0.049(3) 0.019(2) 0.029(2) 0.010(2)
O5 0.046(2) 0.049(2) 0.037(2) 0.0016(18) 0.0172(19) 0.0031(18)
O6 0.076(3) 0.041(2) 0.034(2) -0.0008(18) 0.016(2) 0.000(2)
O7 0.045(2) 0.050(3) 0.061(3) -0.012(2) 0.015(2) 0.0069(19)
O8 0.055(2) 0.057(3) 0.073(3) 0.025(2) 0.045(2) 0.019(2)
O9 0.042(2) 0.065(3) 0.071(3) -0.001(2) 0.021(2) 0.000(2)
O10 0.046(2) 0.068(3) 0.054(3) -0.025(2) 0.010(2) 0.005(2)
O11 0.047(2) 0.049(3) 0.048(2) -0.001(2) 0.017(2) -0.0088(19)
O12 0.0351(19) 0.046(2) 0.055(3) 0.002(2) 0.0137(19) -0.0004(17)
O13 0.088(3) 0.062(3) 0.058(3) -0.009(2) 0.026(3) -0.005(3)
O14 0.240(19) 0.135(13) 0.096(10) 0.053(10) 0.074(12) 0.089(13)
O15 0.12(3) 0.09(2) 0.21(5) -0.03(2) 0.00(3) 0.008(19)

loop_
_atom_type_symbol
_atom_type_description
_atom_type_scat_dispersion_real
_atom_type_scat_dispersion_imag
_atom_type_scat_source
C C 0.0033 0.0016 'International Tables Vol C Tables 4.2.6.8 and 6.1.1.4'
H H 0.0000 0.0000 'International Tables Vol C Tables 4.2.6.8 and 6.1.1.4'
N N 0.0061 0.0033 'International Tables Vol C Tables 4.2.6.8 and 6.1.1.4'
O O 0.0106 0.0060 'International Tables Vol C Tables 4.2.6.8 and 6.1.1.4'
Mo Mo -1.6832 0.6857 'International Tables Vol C Tables 4.2.6.8 and 6.1.1.4'
Ag Ag -0.8971 1.1015 'International Tables Vol C Tables 4.2.6.8 and 6.1.1.4'

loop_
_geom_angle_atom_site_label_1
_geom_angle_atom_site_label_2
_geom_angle_atom_site_label_3
_geom_angle
_geom_angle_site_symmetry_1
_geom_angle_site_symmetry_3
N2 Ag1 N8 129.41(16) 3_445 3_444
N2 Ag1 N1 123.81(15) 3_445 .
N8 Ag1 N1 106.72(15) 3_444 .
N9 Ag2 N3 134.50(16) 3_545 .
N9 Ag2 N7 122.61(15) 3_545 .
N3 Ag2 N7 102.79(15) . .
N10 C12 N11 125.7(4) . .
N10 C12 C39 118.6(4) . .
N11 C12 C39 115.8(4) . .
N9 C15 C45 123.1(5) . .
N5 C19 N4 125.3(4) . .
N5 C19 C29 115.7(4) . .
N4 C19 C29 119.0(4) . .
C29 C21 C50 118.5(5) . .
N1 C24 C38 123.4(5) . .
N12 C26 N10 124.6(4) . .
N12 C26 C54 117.8(4) . .
N10 C26 C54 117.6(4) . .
C57 C28 C54 118.4(5) . .
C21 C29 C32 118.2(4) . .
C21 C29 C19 121.6(4) . .
C32 C29 C19 120.2(4) . .
C39 C31 C37 119.1(4) . .
C43 C32 C29 119.2(5) . .
C58 C33 C51 118.2(5) . .
C58 C33 C36 121.8(5) . .
C51 C33 C36 120.0(4) . .
N5 C36 N6 124.5(4) . .
N5 C36 C33 116.5(4) . .
N6 C36 C33 119.0(4) . .
N7 C37 C31 123.4(4) . .
C24 C38 C55 119.8(4) . .
C31 C39 C56 118.4(4) . .
C31 C39 C12 118.5(4) . .
C56 C39 C12 123.1(4) . .
C42 C40 C49 118.3(5) . .
C42 C40 C46 122.0(4) . .
C49 C40 C46 119.7(5) . .
C52 C41 C55 118.7(4) . .
C40 C42 C47 119.6(5) . .
N2 C43 C32 123.7(5) . .
N4 C44 N6 125.7(4) . .
N4 C44 C55 117.0(4) . .
N6 C44 C55 117.2(4) . .
C15 C45 C54 119.5(4) . .
N11 C46 N12 125.2(4) . .
N11 C46 C40 117.0(4) . .
N12 C46 C40 117.8(4) . .
N8 C47 C42 122.3(5) . .
N8 C48 C49 123.7(5) . .
C48 C49 C40 118.6(5) . .
N2 C50 C21 123.5(5) . .
C53 C51 C33 119.4(5) . .
N1 C52 C41 124.3(4) . .
N3 C53 C51 123.1(5) . .
C45 C54 C28 118.1(4) . .
C45 C54 C26 120.5(4) . .
C28 C54 C26 121.4(4) . .
C38 C55 C41 117.0(4) . .
C38 C55 C44 121.8(4) . .
C41 C55 C44 121.2(4) . .
C60 C56 C39 118.8(5) . .
N9 C57 C28 123.5(5) . .
C59 C58 C33 118.4(5) . .
N3 C59 C58 124.6(5) . .
N7 C60 C56 124.0(5) . .
C52 N1 C24 116.7(4) . .
C52 N1 Ag1 122.9(3) . .
C24 N1 Ag1 120.3(3) . .
C43 N2 C50 116.9(4) . .
C43 N2 Ag1 119.3(3) . 3
C50 N2 Ag1 123.6(3) . 3
C59 N3 C53 116.0(5) . .
C59 N3 Ag2 128.9(4) . .
C53 N3 Ag2 114.1(3) . .
C19 N4 C44 114.4(4) . .
C19 N5 C36 115.2(4) . .
C44 N6 C36 115.0(4) . .
C37 N7 C60 116.4(4) . .
C37 N7 Ag2 115.4(3) . .
C60 N7 Ag2 127.6(3) . .
C48 N8 C47 117.4(5) . .
C48 N8 Ag1 112.0(3) . 3_556
C47 N8 Ag1 130.4(4) . 3_556
C57 N9 C15 117.3(4) . .
C57 N9 Ag2 127.2(3) . 3_455
C15 N9 Ag2 115.4(3) . 3_455
C12 N10 C26 114.8(4) . .
C46 N11 C12 114.6(4) . .
C46 N12 C26 115.0(4) . .
O1 Mo1 O1 106.4(6) 2_453 .
O1 Mo1 O2 104.7(2) 2_453 .
O1 Mo1 O2 107.8(3) . .
O1 Mo1 O2 107.8(3) 2_453 2_453
O1 Mo1 O2 104.7(2) . 2_453
O2 Mo1 O2 124.5(3) . 2_453
O4 Mo2 O3 103.6(2) . .
O4 Mo2 O5 100.24(19) . .
O3 Mo2 O5 102.51(18) . .
O4 Mo2 O2 100.5(2) . .
O3 Mo2 O2 93.54(18) . .
O5 Mo2 O2 149.91(17) . .
O4 Mo2 O7 90.69(18) . 2_453
O3 Mo2 O7 164.04(17) . 2_453
O5 Mo2 O7 81.54(15) . 2_453
O2 Mo2 O7 76.63(16) . 2_453
O4 Mo2 O6 166.14(18) . .
O3 Mo2 O6 90.02(18) . .
O5 Mo2 O6 73.79(14) . .
O2 Mo2 O6 81.00(15) . .
O7 Mo2 O6 76.17(15) 2_453 .
O10 Mo3 O9 103.5(2) . .
O10 Mo3 O11 102.6(2) . .
O9 Mo3 O11 97.11(19) . .
O10 Mo3 O5 98.4(2) . .
O9 Mo3 O5 99.79(19) . .
O11 Mo3 O5 149.08(16) . .
O10 Mo3 O12 90.40(16) . 2_453
O9 Mo3 O12 165.27(19) . 2_453
O11 Mo3 O12 74.79(15) . 2_453
O5 Mo3 O12 82.66(15) . 2_453
O10 Mo3 O6 162.81(18) . .
O9 Mo3 O6 92.52(19) . .
O11 Mo3 O6 81.21(15) . .
O5 Mo3 O6 72.40(14) . .
O12 Mo3 O6 74.27(15) 2_453 .
O13 Mo4 O13 106.3(3) . 2_453
O13 Mo4 O11 102.1(2) . 2_453
O13 Mo4 O11 105.1(2) 2_453 2_453
O13 Mo4 O11 105.1(2) . .
O13 Mo4 O11 102.1(2) 2_453 .
O11 Mo4 O11 133.8(2) 2_453 .
O8 Mo5 O7 105.8(2) . .
O8 Mo5 O6 111.7(2) . .
O7 Mo5 O6 110.18(19) . .
O8 Mo5 O12 107.57(18) . .
O7 Mo5 O12 110.39(18) . .
O6 Mo5 O12 111.00(19) . .
Mo1 O2 Mo2 136.7(2) . .
Mo2 O5 Mo3 122.15(19) . .
Mo5 O6 Mo2 140.8(2) . .
Mo5 O6 Mo3 129.5(2) . .
Mo2 O6 Mo3 88.46(13) . .
Mo5 O7 Mo2 128.38(19) . 2_453
Mo4 O11 Mo3 124.63(19) . .
Mo5 O12 Mo3 128.6(2) . 2_453

loop_
_geom_bond_atom_site_label_1
_geom_bond_atom_site_label_2
_geom_bond_distance
_geom_bond_site_symmetry_2
Ag1 N2 2.269(4) 3_445
Ag1 N8 2.304(4) 3_444
Ag1 N1 2.309(4) .
Ag2 N9 2.275(4) 3_545
Ag2 N3 2.305(4) .
Ag2 N7 2.334(4) .
C12 N10 1.312(6) .
C12 N11 1.345(6) .
C12 C39 1.503(6) .
C15 N9 1.345(6) .
C15 C45 1.379(6) .
C19 N5 1.330(6) .
C19 N4 1.338(6) .
C19 C29 1.494(6) .
C21 C29 1.378(7) .
C21 C50 1.387(7) .
C24 N1 1.342(6) .
C24 C38 1.371(7) .
C26 N12 1.334(6) .
C26 N10 1.350(6) .
C26 C54 1.490(6) .
C28 C57 1.393(7) .
C28 C54 1.397(6) .
C29 C32 1.379(6) .
C31 C39 1.383(6) .
C31 C37 1.383(6) .
C32 C43 1.370(7) .
C33 C58 1.376(7) .
C33 C51 1.379(7) .
C33 C36 1.481(7) .
C36 N5 1.342(6) .
C36 N6 1.333(6) .
C37 N7 1.341(6) .
C38 C55 1.392(7) .
C39 C56 1.377(7) .
C40 C42 1.379(7) .
C40 C49 1.382(7) .
C40 C46 1.492(7) .
C41 C52 1.381(7) .
C41 C55 1.400(6) .
C42 C47 1.385(7) .
C43 N2 1.327(7) .
C44 N4 1.328(6) .
C44 N6 1.335(6) .
C44 C55 1.488(6) .
C45 C54 1.380(7) .
C46 N11 1.329(6) .
C46 N12 1.335(6) .
C47 N8 1.343(7) .
C48 N8 1.332(7) .
C48 C49 1.379(8) .
C50 N2 1.331(6) .
C51 C53 1.375(7) .
C52 N1 1.329(6) .
C53 N3 1.348(7) .
C56 C60 1.378(7) .
C57 N9 1.331(7) .
C58 C59 1.376(8) .
C59 N3 1.332(7) .
C60 N7 1.343(6) .
N2 Ag1 2.269(4) 3
N8 Ag1 2.304(4) 3_556
N9 Ag2 2.275(4) 3_455
Mo1 O1 1.704(6) 2_453
Mo1 O1 1.704(6) .
Mo1 O2 1.811(4) .
Mo1 O2 1.811(4) 2_453
Mo2 O4 1.702(4) .
Mo2 O3 1.700(4) .
Mo2 O5 1.877(4) .
Mo2 O2 1.973(4) .
Mo2 O7 2.308(4) 2_453
Mo2 O6 2.388(4) .
Mo3 O10 1.678(4) .
Mo3 O9 1.702(4) .
Mo3 O11 1.938(4) .
Mo3 O5 1.942(4) .
Mo3 O12 2.306(4) 2_453
Mo3 O6 2.403(4) .
Mo4 O13 1.684(5) .
Mo4 O13 1.684(5) 2_453
Mo4 O11 1.887(4) 2_453
Mo4 O11 1.887(4) .
Mo5 O8 1.694(3) .
Mo5 O7 1.771(4) .
Mo5 O6 1.772(4) .
Mo5 O12 1.798(4) .
O7 Mo2 2.308(4) 2_453
O12 Mo3 2.306(3) 2_453
O15 O15 1.31(6) 2_453
